data_7044888
loop_
_publ_author_name
'Pages, Benjamin J.'
'Sakoff, Jennette'
'Gilbert, Jayne'
'Zhang, Yingjie'
'Kelly, Sharon M.'
'Hoeschele, James D.'
'Aldrich-Wright, Janice R'

_publ_section_title
;
 Combining the platinum(ii) drug candidate kiteplatin with
 1,10-phenanthroline analogues.
;
_journal_issue 7
_journal_name_full 'Dalton transactions (Cambridge, England : 2003)'
_journal_page_first 2156
_journal_page_last 2163
_journal_paper_doi 10.1039/c7dt04108j
_journal_volume 47
_journal_year 2018
_chemical_formula_moiety 'C18 H22 N4 Pt, 2(N O3), 1.25(O)'
_chemical_formula_sum 'C18 H22 N6 O7.25 Pt'
_chemical_formula_weight 633.50
_space_group_crystal_system monoclinic
_space_group_IT_number 15
_space_group_name_Hall '-C 2yc'
_space_group_name_H-M_alt 'C 1 2/c 1'
_symmetry_space_group_name_Hall '-C 2yc'
_symmetry_space_group_name_H-M 'C 1 2/c 1'
_atom_sites_solution_hydrogens geom
_audit_creation_date 2017-09-15
_audit_creation_method
;
Olex2 1.2
(compiled 2017.08.10 svn.r3458 for OlexSys, GUI svn.r5381)
;
_audit_update_record
;
2017-10-31 deposited with the CCDC.
2017-11-27 downloaded from the CCDC.
;
_cell_angle_alpha 90
_cell_angle_beta 110.57(3)
_cell_angle_gamma 90
_cell_formula_units_Z 4
_cell_length_a 13.864(3)
_cell_length_b 25.762(5)
_cell_length_c 6.5990(13)
_cell_measurement_reflns_used 12000
_cell_measurement_temperature 100(2)
_cell_measurement_theta_max 27.498
_cell_measurement_theta_min 1.581
_cell_volume 2206.7(9)
_computing_cell_refinement 'XDS (Kabsch, 1993)'
_computing_data_collection 'BlueIce (McPhillips, et al., 2002)'
_computing_data_reduction 'XDS (Kabsch, 1993)'
_computing_molecular_graphics 'Olex2 (Dolomanov et al., 2009)'
_computing_publication_material 'Olex2 (Dolomanov et al., 2009)'
_computing_structure_refinement 'ShelXL (Sheldrick, 2015)'
_computing_structure_solution 'ShelXT (Sheldrick, 2015)'
_diffrn_ambient_temperature 100(2)
_diffrn_measured_fraction_theta_full 0.982
_diffrn_measured_fraction_theta_max 0.972
_diffrn_measurement_device_type 'ADSC Quantum Detector'
_diffrn_measurement_method '\p  scans'
_diffrn_radiation_type 'silicon double crystal monochromated synchrotron'
_diffrn_radiation_wavelength 0.71074
_diffrn_reflns_av_R_equivalents 0.0419
_diffrn_reflns_av_unetI/netI 0.0211
_diffrn_reflns_Laue_measured_fraction_full 0.982
_diffrn_reflns_Laue_measured_fraction_max 0.972
_diffrn_reflns_limit_h_max 18
_diffrn_reflns_limit_h_min -18
_diffrn_reflns_limit_k_max 33
_diffrn_reflns_limit_k_min -33
_diffrn_reflns_limit_l_max 8
_diffrn_reflns_limit_l_min -8
_diffrn_reflns_number 17054
_diffrn_reflns_point_group_measured_fraction_full 0.982
_diffrn_reflns_point_group_measured_fraction_max 0.972
_diffrn_reflns_theta_full 25.242
_diffrn_reflns_theta_max 27.499
_diffrn_reflns_theta_min 1.757
_diffrn_source 'Australian Synchrotron MX1'
_exptl_absorpt_coefficient_mu 6.412
_exptl_absorpt_correction_T_max 0.4343
_exptl_absorpt_correction_T_min 0.3000
_exptl_absorpt_correction_type multi-scans
_exptl_absorpt_process_details
;
SADABS-2012/1 (Bruker,2012) was used for absorption correction.
wR2(int) was 0.1176 before and 0.0480 after correction.
The Ratio of minimum to maximum transmission is 0.6908.
The \l/2 correction factor is 0.0015.
;
_exptl_crystal_colour colourless
_exptl_crystal_density_diffrn 1.907
_exptl_crystal_description needle
_exptl_crystal_F_000 1232
_exptl_crystal_size_max 0.12
_exptl_crystal_size_mid 0.03
_exptl_crystal_size_min 0.02
_refine_diff_density_max 1.626
_refine_diff_density_min -2.245
_refine_diff_density_rms 0.182
_refine_ls_extinction_coef 0.0028(3)
_refine_ls_extinction_expression Fc^*^=kFc[1+0.001xFc^2^\l^3^/sin(2\q)]^-1/4^
_refine_ls_extinction_method 'SHELXL-2014/7 (Sheldrick 2014'
_refine_ls_goodness_of_fit_ref 1.065
_refine_ls_hydrogen_treatment constr
_refine_ls_matrix_type full
_refine_ls_number_parameters 152
_refine_ls_number_reflns 2471
_refine_ls_number_restraints 0
_refine_ls_restrained_S_all 1.065
_refine_ls_R_factor_all 0.0384
_refine_ls_R_factor_gt 0.0380
_refine_ls_shift/su_max 0.003
_refine_ls_shift/su_mean 0.000
_refine_ls_structure_factor_coef Fsqd
_refine_ls_weighting_details 'w=1/[\s^2^(Fo^2^)+(0.0813P)^2^+6.2643P] where P=(Fo^2^+2Fc^2^)/3'
_refine_ls_weighting_scheme calc
_refine_ls_wR_factor_gt 0.1066
_refine_ls_wR_factor_ref 0.1070
_reflns_Friedel_coverage 0.000
_reflns_number_gt 2414
_reflns_number_total 2471
_reflns_threshold_expression 'I > 2\s(I)'
_cod_data_source_file c7dt04108j2.cif
_cod_data_source_block cc
_cod_depositor_comments 'Adding full bibliography for 7044888.cif.'
_cod_database_code 7044888
_shelx_shelxl_version_number 2014/7
_shelx_space_group_comment
;
The symmetry employed for this shelxl refinement is uniquely defined
by the following loop, which should always be used as a source of
symmetry information in preference to the above space-group names.
They are only intended as comments.
;
_olex2_refinement_description
;
1. Fixed Uiso
 At 1.2 times of:
  All C(H) groups, All C(H,H) groups, All N(H,H) groups
2. Others
 Fixed Sof: O3W(0.25) O2W(0.25) O1W(0.125)
3.a Ternary CH refined with riding coordinates:
 C7(H7)
3.b Secondary CH2 refined with riding coordinates:
 N2(H2A,H2B), C8(H8A,H8B), C9(H9A,H9B)
3.c Aromatic/amide H refined with riding coordinates:
 C3(H3), C4(H4), C5(H5), C6(H6)
;
_olex2_submission_special_instructions 'No special instructions were received'

loop_
_space_group_symop_operation_xyz
'x, y, z'
'-x, y, -z+1/2'
'x+1/2, y+1/2, z'
'-x+1/2, y+1/2, -z+1/2'
'-x, -y, -z'
'x, -y, z-1/2'
'-x+1/2, -y+1/2, -z'
'x+1/2, -y+1/2, z-1/2'

loop_
_atom_site_label
_atom_site_type_symbol
_atom_site_fract_x
_atom_site_fract_y
_atom_site_fract_z
_atom_site_U_iso_or_equiv
_atom_site_adp_type
_atom_site_occupancy
_atom_site_site_symmetry_order
_atom_site_calc_flag
_atom_site_refinement_flags_posn
_atom_site_refinement_flags_adp
_atom_site_refinement_flags_occupancy
_atom_site_disorder_assembly
_atom_site_disorder_group
Pt1 Pt 0.5000 0.63548(2) 0.2500 0.03128(16) Uani 1 2 d S T P . .
N1 N 0.3965(3) 0.57493(15) 0.1920(7) 0.0310(8) Uani 1 1 d . . . . .
N2 N 0.6182(3) 0.68912(16) 0.3113(8) 0.0336(9) Uani 1 1 d . . . . .
H2A H 0.6550 0.6863 0.4518 0.040 Uiso 1 1 calc R . . . .
H2B H 0.6583 0.6777 0.2413 0.040 Uiso 1 1 calc R . . . .
C1 C 0.4449(4) 0.52770(18) 0.2195(8) 0.0321(9) Uani 1 1 d . . . . .
C2 C 0.3910(4) 0.48055(19) 0.1909(8) 0.0362(10) Uani 1 1 d . . . . .
C3 C 0.4480(4) 0.43296(19) 0.2231(8) 0.0379(10) Uani 1 1 d . . . . .
H3 H 0.4131 0.4015 0.2068 0.045 Uiso 1 1 calc R . . . .
C4 C 0.2821(4) 0.4830(2) 0.1308(9) 0.0398(11) Uani 1 1 d . . . . .
H4 H 0.2431 0.4528 0.1101 0.048 Uiso 1 1 calc R . . . .
C5 C 0.2356(4) 0.5308(2) 0.1041(9) 0.0402(11) Uani 1 1 d . . . . .
H5 H 0.1645 0.5331 0.0657 0.048 Uiso 1 1 calc R . . . .
C6 C 0.2949(4) 0.5763(2) 0.1345(9) 0.0361(11) Uani 1 1 d . . . . .
H6 H 0.2619 0.6083 0.1135 0.043 Uiso 1 1 calc R . . . .
C7 C 0.6049(5) 0.74618(19) 0.2654(9) 0.0397(11) Uani 1 1 d . . . . .
H7 H 0.6708 0.7598 0.2646 0.048 Uiso 1 1 calc R . . . .
C8 C 0.5800(5) 0.7740(2) 0.4439(11) 0.0482(13) Uani 1 1 d . . . . .
H8A H 0.5776 0.8111 0.4174 0.058 Uiso 1 1 calc R . . . .
H8B H 0.6346 0.7674 0.5812 0.058 Uiso 1 1 calc R . . . .
C9 C 0.4761(5) 0.7564(2) 0.4589(10) 0.0447(12) Uani 1 1 d . . . . .
H9A H 0.4867 0.7249 0.5447 0.054 Uiso 1 1 calc R . . . .
H9B H 0.4510 0.7830 0.5317 0.054 Uiso 1 1 calc R . . . .
O1 O 0.3302(5) 0.6886(2) 0.6299(17) 0.106(3) Uani 1 1 d . . . . .
O2 O 0.2090(8) 0.6457(3) 0.4044(11) 0.088(3) Uani 1 1 d . . . . .
O3 O 0.2258(5) 0.64666(19) 0.7390(9) 0.0540(12) Uani 1 1 d . . . . .
N3 N 0.2535(4) 0.66070(17) 0.5885(8) 0.0422(10) Uani 1 1 d . . . . .
O3W O -0.0481(14) 0.5839(7) -0.134(3) 0.051(4) Uiso 0.25 1 d . . . A 3
O2W O -0.0404(13) 0.5773(7) -0.013(3) 0.047(4) Uiso 0.25 1 d . . . B 2
O1W O 0.0000 0.5931(11) 0.2500 0.054(6) Uiso 0.25 2 d S T P C 1

loop_
_atom_site_aniso_label
_atom_site_aniso_U_11
_atom_site_aniso_U_22
_atom_site_aniso_U_33
_atom_site_aniso_U_23
_atom_site_aniso_U_13
_atom_site_aniso_U_12
Pt1 0.0427(2) 0.02218(19) 0.0320(2) 0.000 0.01694(13) 0.000
N1 0.042(2) 0.0180(17) 0.036(2) -0.0021(15) 0.0177(17) -0.0060(15)
N2 0.042(2) 0.0237(19) 0.037(2) -0.0008(16) 0.0157(18) -0.0105(15)
C1 0.046(3) 0.025(2) 0.028(2) -0.0005(16) 0.0164(19) 0.0020(18)
C2 0.053(3) 0.027(2) 0.033(2) -0.0010(18) 0.019(2) -0.0055(19)
C3 0.058(3) 0.026(2) 0.033(3) -0.0012(17) 0.021(2) -0.004(2)
C4 0.051(3) 0.033(2) 0.039(3) 0.000(2) 0.020(2) -0.006(2)
C5 0.042(3) 0.037(3) 0.044(3) 0.001(2) 0.018(2) -0.004(2)
C6 0.042(3) 0.028(2) 0.041(3) 0.0018(19) 0.019(2) 0.0007(18)
C7 0.050(3) 0.024(2) 0.044(3) 0.0005(19) 0.016(2) -0.0051(19)
C8 0.058(3) 0.030(2) 0.057(4) -0.009(2) 0.020(3) -0.005(2)
C9 0.061(3) 0.035(3) 0.039(3) -0.007(2) 0.020(3) 0.004(2)
O1 0.066(4) 0.055(3) 0.207(9) 0.027(4) 0.060(5) -0.002(3)
O2 0.153(8) 0.066(3) 0.040(3) -0.006(3) 0.026(4) 0.033(4)
O3 0.084(3) 0.0395(19) 0.051(3) 0.010(2) 0.040(3) 0.015(2)
N3 0.055(3) 0.030(2) 0.049(3) 0.0037(18) 0.027(2) 0.0104(18)

loop_
_atom_type_symbol
_atom_type_description
_atom_type_scat_dispersion_real
_atom_type_scat_dispersion_imag
_atom_type_scat_source
C C 0.0033 0.0016 'International Tables Vol C Tables 4.2.6.8 and 6.1.1.4'
H H 0.0000 0.0000 'International Tables Vol C Tables 4.2.6.8 and 6.1.1.4'
N N 0.0061 0.0033 'International Tables Vol C Tables 4.2.6.8 and 6.1.1.4'
O O 0.0106 0.0060 'International Tables Vol C Tables 4.2.6.8 and 6.1.1.4'
Pt Pt -1.7033 8.3905 'International Tables Vol C Tables 4.2.6.8 and 6.1.1.4'

loop_
_geom_angle_atom_site_label_1
_geom_angle_atom_site_label_2
_geom_angle_atom_site_label_3
_geom_angle
_geom_angle_site_symmetry_1
_geom_angle_site_symmetry_3
N1 Pt1 N1 81.7(2) . 2_655
N1 Pt1 N2 172.65(16) 2_655 2_655
N1 Pt1 N2 172.65(16) . .
N1 Pt1 N2 91.0(2) . 2_655
N1 Pt1 N2 91.0(2) 2_655 .
N2 Pt1 N2 96.3(3) 2_655 .
C1 N1 Pt1 111.8(3) . .
C6 N1 Pt1 129.4(4) . .
C6 N1 C1 118.9(4) . .
Pt1 N2 H2A 105.9 . .
Pt1 N2 H2B 105.9 . .
H2A N2 H2B 106.2 . .
C7 N2 Pt1 125.6(4) . .
C7 N2 H2A 105.9 . .
C7 N2 H2B 105.9 . .
N1 C1 C1 117.4(3) . 2_655
N1 C1 C2 122.5(5) . .
C2 C1 C1 120.1(3) . 2_655
C1 C2 C3 118.7(5) . .
C1 C2 C4 117.6(5) . .
C4 C2 C3 123.7(5) . .
C2 C3 H3 119.4 . .
C3 C3 C2 121.2(3) 2_655 .
C3 C3 H3 119.4 2_655 .
C2 C4 H4 120.7 . .
C5 C4 C2 118.7(5) . .
C5 C4 H4 120.7 . .
C4 C5 H5 119.8 . .
C4 C5 C6 120.3(5) . .
C6 C5 H5 119.8 . .
N1 C6 C5 122.0(5) . .
N1 C6 H6 119.0 . .
C5 C6 H6 119.0 . .
N2 C7 H7 107.6 . .
N2 C7 C8 110.5(5) . .
N2 C7 C9 111.0(4) . 2_655
C8 C7 H7 107.6 . .
C8 C7 C9 112.3(5) . 2_655
C9 C7 H7 107.6 2_655 .
C7 C8 H8A 109.1 . .
C7 C8 H8B 109.1 . .
C7 C8 C9 112.4(5) . .
H8A C8 H8B 107.8 . .
C9 C8 H8A 109.1 . .
C9 C8 H8B 109.1 . .
C7 C9 C8 111.8(5) 2_655 .
C7 C9 H9A 109.3 2_655 .
C7 C9 H9B 109.3 2_655 .
C8 C9 H9A 109.3 . .
C8 C9 H9B 109.3 . .
H9A C9 H9B 107.9 . .
O1 N3 O3 118.6(7) . .
O2 N3 O1 120.2(8) . .
O2 N3 O3 121.1(7) . .

loop_
_geom_bond_atom_site_label_1
_geom_bond_atom_site_label_2
_geom_bond_distance
_geom_bond_site_symmetry_2
Pt1 N1 2.062(4) .
Pt1 N1 2.062(4) 2_655
Pt1 N2 2.072(4) .
Pt1 N2 2.071(4) 2_655
N1 C1 1.370(6) .
N1 C6 1.324(7) .
N2 H2A 0.8900 .
N2 H2B 0.8900 .
N2 C7 1.499(6) .
C1 C1 1.437(10) 2_655
C1 C2 1.404(7) .
C2 C3 1.433(7) .
C2 C4 1.421(8) .
C3 C3 1.359(11) 2_655
C3 H3 0.9300 .
C4 H4 0.9300 .
C4 C5 1.373(8) .
C5 H5 0.9300 .
C5 C6 1.405(7) .
C6 H6 0.9300 .
C7 H7 0.9800 .
C7 C8 1.518(8) .
C7 C9 1.534(8) 2_655
C8 H8A 0.9700 .
C8 H8B 0.9700 .
C8 C9 1.546(9) .
C9 C7 1.534(8) 2_655
C9 H9A 0.9700 .
C9 H9B 0.9700 .
O1 N3 1.231(8) .
O2 N3 1.217(9) .
O3 N3 1.237(7) .
